data_7055364
loop_
_publ_author_name
'Gai, Lizhi'
'Xu, Jialiang'
'Wu, Yanping'
'Lu, Hua'
'Shen, Zhen'

_publ_section_title
;
 Synthesis and spectroscopic properties of novel N--N linked
 bis-(diphenylboron) complexes
;
_journal_issue 7
_journal_name_full 'New J. Chem.'
_journal_page_first 5752
_journal_paper_doi 10.1039/C5NJ03217B
_journal_volume 40
_journal_year 2016
_chemical_formula_sum 'C38 H36 B2 N4'
_chemical_formula_weight 570.33
_space_group_crystal_system monoclinic
_space_group_IT_number 14
_space_group_name_Hall '-P 2yn'
_space_group_name_H-M_alt 'P 1 21/n 1'
_symmetry_space_group_name_Hall '-P 2yn'
_symmetry_space_group_name_H-M 'P 1 21/n 1'
_atom_sites_solution_hydrogens geom
_audit_creation_method SHELXL-2014/7
_audit_update_record
;
2016-02-01 deposited with the CCDC.
2016-02-08 downloaded from the CCDC.
;
_cell_angle_alpha 90
_cell_angle_beta 94.037(4)
_cell_angle_gamma 90
_cell_formula_units_Z 4
_cell_length_a 11.471(3)
_cell_length_b 22.263(5)
_cell_length_c 12.589(3)
_cell_measurement_reflns_used 3170
_cell_measurement_temperature 296(2)
_cell_measurement_theta_max 25.45
_cell_measurement_theta_min 2.45
_cell_volume 3207.0(13)
_computing_cell_refinement 'Bruker SMART'
_computing_data_collection 'Bruker SMART'
_computing_data_reduction 'Bruker SAINT'
_computing_molecular_graphics 'Bruker SHELXTL'
_computing_publication_material 'Bruker SHELXTL'
_computing_structure_refinement 'SHELXL-2014/7 (Sheldrick, 2014)'
_computing_structure_solution 'SHELXS-97 (Sheldrick, 1990)'
_diffrn_ambient_temperature 296(2)
_diffrn_measured_fraction_theta_full 0.999
_diffrn_measured_fraction_theta_max 0.998
_diffrn_measurement_device_type 'CCD area detector'
_diffrn_measurement_method 'phi and omega scans'
_diffrn_radiation_type MoK\a
_diffrn_radiation_wavelength 0.71073
_diffrn_reflns_av_R_equivalents 0.0505
_diffrn_reflns_av_unetI/netI 0.0628
_diffrn_reflns_Laue_measured_fraction_full 0.999
_diffrn_reflns_Laue_measured_fraction_max 0.998
_diffrn_reflns_limit_h_max 14
_diffrn_reflns_limit_h_min -9
_diffrn_reflns_limit_k_max 28
_diffrn_reflns_limit_k_min -28
_diffrn_reflns_limit_l_max 16
_diffrn_reflns_limit_l_min -15
_diffrn_reflns_number 21117
_diffrn_reflns_point_group_measured_fraction_full 0.999
_diffrn_reflns_point_group_measured_fraction_max 0.998
_diffrn_reflns_theta_full 25.242
_diffrn_reflns_theta_max 27.476
_diffrn_reflns_theta_min 1.829
_exptl_absorpt_coefficient_mu 0.069
_exptl_absorpt_correction_T_max 0.9850
_exptl_absorpt_correction_T_min 0.9817
_exptl_absorpt_correction_type multi-scan
_exptl_absorpt_process_details sadabs
_exptl_crystal_colour brown
_exptl_crystal_density_diffrn 1.181
_exptl_crystal_description block
_exptl_crystal_F_000 1208
_exptl_crystal_size_max 0.270
_exptl_crystal_size_mid 0.250
_exptl_crystal_size_min 0.220
_refine_diff_density_max 0.236
_refine_diff_density_min -0.206
_refine_diff_density_rms 0.047
_refine_ls_extinction_method none
_refine_ls_goodness_of_fit_ref 1.006
_refine_ls_hydrogen_treatment constr
_refine_ls_matrix_type full
_refine_ls_number_parameters 401
_refine_ls_number_reflns 7331
_refine_ls_number_restraints 0
_refine_ls_restrained_S_all 1.006
_refine_ls_R_factor_all 0.1145
_refine_ls_R_factor_gt 0.0571
_refine_ls_shift/su_max 0.046
_refine_ls_shift/su_mean 0.001
_refine_ls_structure_factor_coef Fsqd
_refine_ls_weighting_details 'w=1/[\s^2^(Fo^2^)+(0.0799P)^2^+0.1157P] where P=(Fo^2^+2Fc^2^)/3'
_refine_ls_weighting_scheme calc
_refine_ls_wR_factor_gt 0.1399
_refine_ls_wR_factor_ref 0.1687
_reflns_Friedel_coverage 0.000
_reflns_number_gt 4044
_reflns_number_total 7331
_reflns_threshold_expression 'I > 2\s(I)'
_cod_data_source_file c5nj03217b2.cif
_cod_data_source_block 201557111_0m
_cod_depositor_comments 'Adding full bibliography for 7055363--7055364.cif.'
_cod_original_cell_volume 3207.0(12)
_cod_database_code 7055364
_shelx_shelxl_version_number 2014/7
_shelx_space_group_comment
;
The symmetry employed for this shelxl refinement is uniquely defined
by the following loop, which should always be used as a source of
symmetry information in preference to the above space-group names.
They are only intended as comments.
;
_shelx_estimated_absorpt_t_min 0.982
_shelx_estimated_absorpt_t_max 0.985

loop_
_space_group_symop_operation_xyz
'x, y, z'
'-x+1/2, y+1/2, -z+1/2'
'-x, -y, -z'
'x-1/2, -y-1/2, z-1/2'

loop_
_atom_site_label
_atom_site_type_symbol
_atom_site_fract_x
_atom_site_fract_y
_atom_site_fract_z
_atom_site_U_iso_or_equiv
_atom_site_adp_type
_atom_site_occupancy
_atom_site_site_symmetry_order
_atom_site_calc_flag
_atom_site_refinement_flags_posn
_atom_site_refinement_flags_adp
B1 B 0.3832(2) 0.16722(9) 0.13461(16) 0.0339(5) Uani 1 1 d . .
B2 B 0.3157(2) 0.34440(9) 0.23950(16) 0.0348(5) Uani 1 1 d . .
C1 C 0.4774(2) 0.28280(9) -0.19303(16) 0.0554(6) Uani 1 1 d . .
H1A H 0.5553 0.2807 -0.2161 0.083 Uiso 1 1 calc R U
H1B H 0.4692 0.3185 -0.1515 0.083 Uiso 1 1 calc R U
H1C H 0.4223 0.2838 -0.2541 0.083 Uiso 1 1 calc R U
C2 C 0.45448(17) 0.22888(8) -0.12674(14) 0.0378(4) Uani 1 1 d . .
C3 C 0.46376(17) 0.16884(8) -0.15262(14) 0.0420(5) Uani 1 1 d . .
H3 H 0.4839 0.1541 -0.2180 0.050 Uiso 1 1 calc R U
C4 C 0.43827(17) 0.13370(8) -0.06560(14) 0.0381(4) Uani 1 1 d . .
C5 C 0.42114(16) 0.22892(7) -0.02185(13) 0.0343(4) Uani 1 1 d . .
C6 C 0.39023(16) 0.26864(8) 0.05614(13) 0.0363(4) Uani 1 1 d . .
H6 H 0.3869 0.3101 0.0478 0.044 Uiso 1 1 calc R U
C7 C 0.30876(17) 0.24328(8) 0.31802(13) 0.0363(4) Uani 1 1 d . .
H7 H 0.3114 0.2018 0.3264 0.044 Uiso 1 1 calc R U
C8 C 0.28003(17) 0.28332(8) 0.39664(14) 0.0370(4) Uani 1 1 d . .
C9 C 0.24935(17) 0.28330(9) 0.50245(14) 0.0412(5) Uani 1 1 d . .
C10 C 0.2292(2) 0.22859(10) 0.56820(16) 0.0563(6) Uani 1 1 d . .
H10A H 0.2826 0.2287 0.6304 0.084 Uiso 1 1 calc R U
H10B H 0.2417 0.1932 0.5270 0.084 Uiso 1 1 calc R U
H10C H 0.1504 0.2288 0.5893 0.084 Uiso 1 1 calc R U
C11 C 0.24182(18) 0.34336(9) 0.52863(15) 0.0468(5) Uani 1 1 d . .
H11 H 0.2231 0.3580 0.5945 0.056 Uiso 1 1 calc R U
C12 C 0.26652(18) 0.37863(9) 0.44161(15) 0.0430(5) Uani 1 1 d . .
C13 C 0.2727(2) 0.44528(9) 0.43394(18) 0.0631(7) Uani 1 1 d . .
H13A H 0.3428 0.4566 0.4017 0.095 Uiso 1 1 calc R U
H13B H 0.2732 0.4624 0.5040 0.095 Uiso 1 1 calc R U
H13C H 0.2060 0.4599 0.3912 0.095 Uiso 1 1 calc R U
C14 C 0.4556(2) 0.41478(9) 0.13546(19) 0.0589(6) Uani 1 1 d . .
H14 H 0.3923 0.4251 0.0889 0.071 Uiso 1 1 calc R U
C15 C 0.5651(3) 0.43791(12) 0.1183(3) 0.0850(9) Uani 1 1 d . .
H15 H 0.5741 0.4637 0.0612 0.102 Uiso 1 1 calc R U
C16 C 0.6598(3) 0.42286(15) 0.1852(3) 0.0971(10) Uani 1 1 d . .
H16 H 0.7333 0.4379 0.1731 0.117 Uiso 1 1 calc R U
C17 C 0.6460(2) 0.38550(15) 0.2700(3) 0.0863(9) Uani 1 1 d . .
H17 H 0.7102 0.3751 0.3156 0.104 Uiso 1 1 calc R U
C18 C 0.5365(2) 0.36337(11) 0.28747(19) 0.0606(6) Uani 1 1 d . .
H18 H 0.5281 0.3387 0.3461 0.073 Uiso 1 1 calc R U
C19 C 0.43799(18) 0.37668(8) 0.22026(15) 0.0413(5) Uani 1 1 d . .
C20 C 0.1676(2) 0.42450(9) 0.16002(17) 0.0555(6) Uani 1 1 d . .
H20 H 0.2149 0.4534 0.1946 0.067 Uiso 1 1 calc R U
C21 C 0.0658(3) 0.44240(13) 0.1043(2) 0.0734(8) Uani 1 1 d . .
H21 H 0.0448 0.4828 0.1030 0.088 Uiso 1 1 calc R U
C22 C -0.0048(3) 0.40111(14) 0.0508(2) 0.0744(8) Uani 1 1 d . .
H22 H -0.0734 0.4132 0.0130 0.089 Uiso 1 1 calc R U
C23 C 0.0271(2) 0.34173(12) 0.05360(17) 0.0615(6) Uani 1 1 d . .
H23 H -0.0197 0.3134 0.0170 0.074 Uiso 1 1 calc R U
C24 C 0.12823(18) 0.32399(9) 0.11053(14) 0.0439(5) Uani 1 1 d . .
H24 H 0.1478 0.2834 0.1117 0.053 Uiso 1 1 calc R U
C25 C 0.20212(18) 0.36430(8) 0.16625(14) 0.0389(5) Uani 1 1 d . .
C26 C 0.57095(18) 0.18699(9) 0.26326(14) 0.0435(5) Uani 1 1 d . .
H26 H 0.5543 0.2278 0.2586 0.052 Uiso 1 1 calc R U
C27 C 0.6708(2) 0.16873(12) 0.32285(17) 0.0604(6) Uani 1 1 d . .
H27 H 0.7196 0.1970 0.3576 0.073 Uiso 1 1 calc R U
C28 C 0.6972(2) 0.10880(13) 0.3302(2) 0.0703(7) Uani 1 1 d . .
H28 H 0.7644 0.0962 0.3695 0.084 Uiso 1 1 calc R U
C29 C 0.6246(2) 0.06776(12) 0.2795(2) 0.0684(7) Uani 1 1 d . .
H29 H 0.6428 0.0271 0.2840 0.082 Uiso 1 1 calc R U
C30 C 0.5241(2) 0.08628(9) 0.22142(17) 0.0524(6) Uani 1 1 d . .
H30 H 0.4748 0.0575 0.1889 0.063 Uiso 1 1 calc R U
C31 C 0.49470(17) 0.14675(8) 0.21024(13) 0.0368(4) Uani 1 1 d . .
C32 C 0.26097(18) 0.13382(7) 0.15024(14) 0.0370(4) Uani 1 1 d . .
C33 C 0.2405(2) 0.09764(8) 0.23694(18) 0.0513(5) Uani 1 1 d . .
H33 H 0.3010 0.0912 0.2888 0.062 Uiso 1 1 calc R U
C34 C 0.1331(2) 0.07081(10) 0.2489(2) 0.0663(7) Uani 1 1 d . .
H34 H 0.1226 0.0467 0.3078 0.080 Uiso 1 1 calc R U
C35 C 0.0430(3) 0.07986(12) 0.1743(3) 0.0786(8) Uani 1 1 d . .
H35 H -0.0291 0.0619 0.1819 0.094 Uiso 1 1 calc R U
C36 C 0.0590(2) 0.11544(14) 0.0883(2) 0.0785(8) Uani 1 1 d . .
H36 H -0.0026 0.1221 0.0376 0.094 Uiso 1 1 calc R U
C37 C 0.1667(2) 0.14167(10) 0.07643(18) 0.0574(6) Uani 1 1 d . .
H37 H 0.1762 0.1654 0.0168 0.069 Uiso 1 1 calc R U
C38 C 0.4369(2) 0.06729(9) -0.05622(18) 0.0618(7) Uani 1 1 d . .
H38A H 0.5016 0.0545 -0.0091 0.093 Uiso 1 1 calc R U
H38B H 0.4432 0.0497 -0.1252 0.093 Uiso 1 1 calc R U
H38C H 0.3650 0.0547 -0.0283 0.093 Uiso 1 1 calc R U
N1 N 0.41279(13) 0.17050(6) 0.01464(11) 0.0338(4) Uani 1 1 d . .
N2 N 0.36621(13) 0.24012(6) 0.14368(11) 0.0332(4) Uani 1 1 d . .
N3 N 0.33177(13) 0.27149(6) 0.23024(11) 0.0336(4) Uani 1 1 d . .
N4 N 0.28933(14) 0.34166(6) 0.36031(11) 0.0372(4) Uani 1 1 d . .

loop_
_atom_site_aniso_label
_atom_site_aniso_U_11
_atom_site_aniso_U_22
_atom_site_aniso_U_33
_atom_site_aniso_U_23
_atom_site_aniso_U_13
_atom_site_aniso_U_12
B1 0.0354(12) 0.0328(10) 0.0339(11) -0.0011(8) 0.0054(9) 0.0017(9)
B2 0.0349(12) 0.0352(10) 0.0350(11) -0.0018(8) 0.0065(10) 0.0023(9)
C1 0.0617(16) 0.0609(13) 0.0461(12) 0.0105(10) 0.0214(11) 0.0019(12)
C2 0.0317(11) 0.0477(11) 0.0346(10) 0.0021(8) 0.0069(8) 0.0006(9)
C3 0.0394(12) 0.0533(12) 0.0342(10) -0.0070(8) 0.0095(9) 0.0035(9)
C4 0.0358(11) 0.0429(10) 0.0363(10) -0.0074(8) 0.0074(9) 0.0039(9)
C5 0.0336(11) 0.0365(9) 0.0331(9) 0.0011(7) 0.0054(8) 0.0030(8)
C6 0.0386(12) 0.0344(9) 0.0364(10) 0.0034(7) 0.0055(9) 0.0017(8)
C7 0.0365(11) 0.0408(10) 0.0322(9) 0.0028(8) 0.0058(8) 0.0026(9)
C8 0.0354(11) 0.0432(10) 0.0329(10) 0.0006(8) 0.0063(8) 0.0028(9)
C9 0.0327(11) 0.0572(12) 0.0344(10) -0.0002(8) 0.0070(9) 0.0038(9)
C10 0.0562(15) 0.0719(14) 0.0430(12) 0.0082(10) 0.0184(11) 0.0043(12)
C11 0.0414(13) 0.0638(13) 0.0363(10) -0.0095(9) 0.0097(9) 0.0065(10)
C12 0.0374(12) 0.0505(11) 0.0414(11) -0.0111(9) 0.0055(9) 0.0069(10)
C13 0.0761(18) 0.0504(12) 0.0644(14) -0.0128(10) 0.0157(13) 0.0075(12)
C14 0.0595(16) 0.0518(12) 0.0674(15) 0.0013(11) 0.0191(12) -0.0116(11)
C15 0.084(2) 0.0727(17) 0.103(2) 0.0042(15) 0.0391(19) -0.0276(17)
C16 0.061(2) 0.104(2) 0.129(3) -0.026(2) 0.030(2) -0.0403(19)
C17 0.0464(17) 0.113(2) 0.099(2) -0.0158(18) -0.0009(16) -0.0223(17)
C18 0.0440(15) 0.0767(16) 0.0606(14) -0.0108(12) 0.0010(12) -0.0066(12)
C19 0.0404(12) 0.0406(10) 0.0439(11) -0.0094(8) 0.0095(9) -0.0033(9)
C20 0.0552(15) 0.0520(12) 0.0593(14) 0.0063(10) 0.0046(12) 0.0099(11)
C21 0.0707(19) 0.0754(16) 0.0747(17) 0.0190(14) 0.0084(15) 0.0321(16)
C22 0.0527(17) 0.112(2) 0.0587(16) 0.0177(15) 0.0019(13) 0.0258(17)
C23 0.0407(14) 0.0965(18) 0.0473(13) -0.0014(12) 0.0038(11) -0.0008(14)
C24 0.0359(12) 0.0586(12) 0.0379(11) -0.0013(9) 0.0070(9) 0.0016(10)
C25 0.0384(12) 0.0456(10) 0.0337(10) 0.0037(8) 0.0098(9) 0.0036(9)
C26 0.0371(12) 0.0574(12) 0.0366(10) -0.0020(9) 0.0071(9) -0.0018(10)
C27 0.0426(14) 0.0930(18) 0.0453(12) -0.0033(12) -0.0007(11) -0.0035(13)
C28 0.0465(16) 0.103(2) 0.0602(15) 0.0189(14) -0.0050(13) 0.0166(16)
C29 0.0569(17) 0.0701(15) 0.0778(17) 0.0212(13) 0.0017(14) 0.0213(14)
C30 0.0492(14) 0.0478(11) 0.0600(13) 0.0074(10) 0.0018(11) 0.0042(11)
C31 0.0356(11) 0.0439(10) 0.0320(9) 0.0041(8) 0.0100(8) 0.0008(9)
C32 0.0371(12) 0.0361(9) 0.0386(10) -0.0037(8) 0.0085(9) -0.0010(8)
C33 0.0517(14) 0.0436(11) 0.0605(13) 0.0042(10) 0.0166(11) -0.0025(10)
C34 0.0653(18) 0.0508(13) 0.0871(18) 0.0014(12) 0.0351(15) -0.0111(13)
C35 0.0532(18) 0.0834(18) 0.103(2) -0.0220(17) 0.0292(17) -0.0241(15)
C36 0.0421(15) 0.109(2) 0.0834(19) -0.0105(16) -0.0002(14) -0.0159(15)
C37 0.0433(14) 0.0772(15) 0.0519(13) -0.0004(11) 0.0044(11) -0.0065(12)
C38 0.0830(19) 0.0433(11) 0.0611(14) -0.0074(10) 0.0183(13) 0.0046(12)
N1 0.0339(9) 0.0355(8) 0.0324(8) -0.0007(6) 0.0059(7) 0.0029(7)
N2 0.0353(9) 0.0353(8) 0.0298(8) -0.0026(6) 0.0078(7) 0.0027(7)
N3 0.0358(9) 0.0359(8) 0.0297(8) -0.0023(6) 0.0071(7) 0.0036(7)
N4 0.0356(9) 0.0409(8) 0.0353(8) -0.0038(6) 0.0047(7) 0.0043(7)

loop_
_atom_type_symbol
_atom_type_description
_atom_type_scat_dispersion_real
_atom_type_scat_dispersion_imag
_atom_type_scat_source
C C 0.0033 0.0016 'International Tables Vol C Tables 4.2.6.8 and 6.1.1.4'
H H 0.0000 0.0000 'International Tables Vol C Tables 4.2.6.8 and 6.1.1.4'
B B 0.0013 0.0007 'International Tables Vol C Tables 4.2.6.8 and 6.1.1.4'
N N 0.0061 0.0033 'International Tables Vol C Tables 4.2.6.8 and 6.1.1.4'

loop_
_geom_angle_atom_site_label_1
_geom_angle_atom_site_label_2
_geom_angle_atom_site_label_3
_geom_angle
N1 B1 C31 111.45(15)
N1 B1 C32 112.78(15)
C31 B1 C32 117.40(15)
N1 B1 N2 93.20(12)
C31 B1 N2 109.47(15)
C32 B1 N2 109.85(15)
N4 B2 C25 111.24(15)
N4 B2 C19 113.09(15)
C25 B2 C19 118.11(16)
N4 B2 N3 93.48(13)
C25 B2 N3 108.86(15)
C19 B2 N3 109.17(15)
C2 C1 H1A 109.5
C2 C1 H1B 109.5
H1A C1 H1B 109.5
C2 C1 H1C 109.5
H1A C1 H1C 109.5
H1B C1 H1C 109.5
C3 C2 C5 104.69(15)
C3 C2 C1 128.71(17)
C5 C2 C1 126.58(17)
C2 C3 C4 109.50(16)
C2 C3 H3 125.3
C4 C3 H3 125.3
N1 C4 C3 108.44(15)
N1 C4 C38 122.80(16)
C3 C4 C38 128.76(16)
N1 C5 C6 109.70(15)
N1 C5 C2 110.01(15)
C6 C5 C2 140.25(17)
N2 C6 C5 111.35(16)
N2 C6 H6 124.3
C5 C6 H6 124.3
N3 C7 C8 111.37(16)
N3 C7 H7 124.3
C8 C7 H7 124.3
N4 C8 C7 109.84(15)
N4 C8 C9 110.18(15)
C7 C8 C9 139.91(17)
C11 C9 C8 104.50(16)
C11 C9 C10 129.78(17)
C8 C9 C10 125.71(17)
C9 C10 H10A 109.5
C9 C10 H10B 109.5
H10A C10 H10B 109.5
C9 C10 H10C 109.5
H10A C10 H10C 109.5
H10B C10 H10C 109.5
C9 C11 C12 109.78(16)
C9 C11 H11 125.1
C12 C11 H11 125.1
N4 C12 C11 108.22(17)
N4 C12 C13 122.99(18)
C11 C12 C13 128.76(17)
C12 C13 H13A 109.5
C12 C13 H13B 109.5
H13A C13 H13B 109.5
C12 C13 H13C 109.5
H13A C13 H13C 109.5
H13B C13 H13C 109.5
C15 C14 C19 121.9(3)
C15 C14 H14 119.1
C19 C14 H14 119.1
C16 C15 C14 120.1(3)
C16 C15 H15 120.0
C14 C15 H15 120.0
C15 C16 C17 119.9(3)
C15 C16 H16 120.1
C17 C16 H16 120.1
C16 C17 C18 119.7(3)
C16 C17 H17 120.1
C18 C17 H17 120.1
C17 C18 C19 122.3(2)
C17 C18 H18 118.8
C19 C18 H18 118.8
C14 C19 C18 116.1(2)
C14 C19 B2 124.32(19)
C18 C19 B2 119.41(18)
C21 C20 C25 122.2(2)
C21 C20 H20 118.9
C25 C20 H20 118.9
C22 C21 C20 120.4(2)
C22 C21 H21 119.8
C20 C21 H21 119.8
C21 C22 C23 119.1(2)
C21 C22 H22 120.4
C23 C22 H22 120.4
C22 C23 C24 120.2(2)
C22 C23 H23 119.9
C24 C23 H23 119.9
C23 C24 C25 122.6(2)
C23 C24 H24 118.7
C25 C24 H24 118.7
C24 C25 C20 115.49(19)
C24 C25 B2 123.59(16)
C20 C25 B2 120.81(18)
C27 C26 C31 122.7(2)
C27 C26 H26 118.7
C31 C26 H26 118.7
C28 C27 C26 119.5(2)
C28 C27 H27 120.2
C26 C27 H27 120.2
C29 C28 C27 119.8(2)
C29 C28 H28 120.1
C27 C28 H28 120.1
C28 C29 C30 120.4(2)
C28 C29 H29 119.8
C30 C29 H29 119.8
C29 C30 C31 121.9(2)
C29 C30 H30 119.1
C31 C30 H30 119.1
C26 C31 C30 115.78(19)
C26 C31 B1 123.37(16)
C30 C31 B1 120.76(18)
C37 C32 C33 115.6(2)
C37 C32 B1 120.28(17)
C33 C32 B1 124.05(18)
C34 C33 C32 122.4(2)
C34 C33 H33 118.8
C32 C33 H33 118.8
C35 C34 C33 119.9(2)
C35 C34 H34 120.1
C33 C34 H34 120.1
C34 C35 C36 119.7(2)
C34 C35 H35 120.1
C36 C35 H35 120.1
C35 C36 C37 120.1(3)
C35 C36 H36 119.9
C37 C36 H36 119.9
C36 C37 C32 122.3(2)
C36 C37 H37 118.9
C32 C37 H37 118.9
C4 C38 H38A 109.5
C4 C38 H38B 109.5
H38A C38 H38B 109.5
C4 C38 H38C 109.5
H38A C38 H38C 109.5
H38B C38 H38C 109.5
C4 N1 C5 107.36(14)
C4 N1 B1 139.81(14)
C5 N1 B1 112.75(13)
C6 N2 N3 120.44(14)
C6 N2 B1 112.69(14)
N3 N2 B1 126.87(13)
C7 N3 N2 120.64(14)
C7 N3 B2 112.54(14)
N2 N3 B2 126.81(13)
C12 N4 C8 107.31(15)
C12 N4 B2 140.22(16)
C8 N4 B2 112.37(13)

loop_
_geom_bond_atom_site_label_1
_geom_bond_atom_site_label_2
_geom_bond_distance
B1 N1 1.573(2)
B1 C31 1.606(3)
B1 C32 1.611(3)
B1 N2 1.640(2)
B2 N4 1.573(2)
B2 C25 1.605(3)
B2 C19 1.609(3)
B2 N3 1.639(2)
C1 C2 1.496(3)
C1 H1A 0.9600
C1 H1B 0.9600
C1 H1C 0.9600
C2 C3 1.382(2)
C2 C5 1.400(2)
C3 C4 1.394(3)
C3 H3 0.9300
C4 N1 1.349(2)
C4 C38 1.483(3)
C5 N1 1.385(2)
C5 C6 1.386(2)
C6 N2 1.318(2)
C6 H6 0.9300
C7 N3 1.314(2)
C7 C8 1.389(2)
C7 H7 0.9300
C8 N4 1.384(2)
C8 C9 1.401(2)
C9 C11 1.381(3)
C9 C10 1.500(3)
C10 H10A 0.9600
C10 H10B 0.9600
C10 H10C 0.9600
C11 C12 1.393(3)
C11 H11 0.9300
C12 N4 1.353(2)
C12 C13 1.489(3)
C13 H13A 0.9600
C13 H13B 0.9600
C13 H13C 0.9600
C14 C15 1.388(4)
C14 C19 1.389(3)
C14 H14 0.9300
C15 C16 1.368(4)
C15 H15 0.9300
C16 C17 1.371(4)
C16 H16 0.9300
C17 C18 1.382(4)
C17 H17 0.9300
C18 C19 1.395(3)
C18 H18 0.9300
C20 C21 1.379(3)
C20 C25 1.398(3)
C20 H20 0.9300
C21 C22 1.370(4)
C21 H21 0.9300
C22 C23 1.372(3)
C22 H22 0.9300
C23 C24 1.378(3)
C23 H23 0.9300
C24 C25 1.390(3)
C24 H24 0.9300
C26 C27 1.385(3)
C26 C31 1.390(3)
C26 H26 0.9300
C27 C28 1.370(3)
C27 H27 0.9300
C28 C29 1.364(4)
C28 H28 0.9300
C29 C30 1.384(3)
C29 H29 0.9300
C30 C31 1.393(3)
C30 H30 0.9300
C32 C37 1.386(3)
C32 C33 1.390(3)
C33 C34 1.387(3)
C33 H33 0.9300
C34 C35 1.361(4)
C34 H34 0.9300
C35 C36 1.364(4)
C35 H35 0.9300
C36 C37 1.384(3)
C36 H36 0.9300
C37 H37 0.9300
C38 H38A 0.9600
C38 H38B 0.9600
C38 H38C 0.9600
N2 N3 1.3754(19)

loop_
_geom_torsion_atom_site_label_1
_geom_torsion_atom_site_label_2
_geom_torsion_atom_site_label_3
_geom_torsion_atom_site_label_4
_geom_torsion
C5 C2 C3 C4 -0.7(2)
C1 C2 C3 C4 177.8(2)
C2 C3 C4 N1 0.1(2)
C2 C3 C4 C38 179.9(2)
C3 C2 C5 N1 1.1(2)
C1 C2 C5 N1 -177.52(19)
C3 C2 C5 C6 -176.2(2)
C1 C2 C5 C6 5.2(4)
N1 C5 C6 N2 2.4(2)
C2 C5 C6 N2 179.7(2)
N3 C7 C8 N4 -2.7(2)
N3 C7 C8 C9 -179.1(2)
N4 C8 C9 C11 -0.6(2)
C7 C8 C9 C11 175.8(3)
N4 C8 C9 C10 178.87(19)
C7 C8 C9 C10 -4.7(4)
C8 C9 C11 C12 0.3(2)
C10 C9 C11 C12 -179.2(2)
C9 C11 C12 N4 0.2(2)
C9 C11 C12 C13 -177.8(2)
C19 C14 C15 C16 0.7(4)
C14 C15 C16 C17 -0.8(5)
C15 C16 C17 C18 -0.1(5)
C16 C17 C18 C19 1.3(4)
C15 C14 C19 C18 0.4(3)
C15 C14 C19 B2 -175.1(2)
C17 C18 C19 C14 -1.4(3)
C17 C18 C19 B2 174.4(2)
N4 B2 C19 C14 -141.42(18)
C25 B2 C19 C14 -9.0(3)
N3 B2 C19 C14 116.0(2)
N4 B2 C19 C18 43.2(2)
C25 B2 C19 C18 175.57(17)
N3 B2 C19 C18 -59.4(2)
C25 C20 C21 C22 -1.2(4)
C20 C21 C22 C23 0.2(4)
C21 C22 C23 C24 0.7(4)
C22 C23 C24 C25 -0.5(3)
C23 C24 C25 C20 -0.6(3)
C23 C24 C25 B2 175.74(18)
C21 C20 C25 C24 1.4(3)
C21 C20 C25 B2 -175.0(2)
N4 B2 C25 C24 -98.17(19)
C19 B2 C25 C24 128.62(19)
N3 B2 C25 C24 3.5(2)
N4 B2 C25 C20 77.9(2)
C19 B2 C25 C20 -55.3(2)
N3 B2 C25 C20 179.57(17)
C31 C26 C27 C28 0.4(3)
C26 C27 C28 C29 -0.5(4)
C27 C28 C29 C30 -0.5(4)
C28 C29 C30 C31 1.6(4)
C27 C26 C31 C30 0.6(3)
C27 C26 C31 B1 -175.83(18)
C29 C30 C31 C26 -1.6(3)
C29 C30 C31 B1 174.95(19)
N1 B1 C31 C26 94.36(19)
C32 B1 C31 C26 -133.40(18)
N2 B1 C31 C26 -7.3(2)
N1 B1 C31 C30 -81.9(2)
C32 B1 C31 C30 50.3(2)
N2 B1 C31 C30 176.39(16)
N1 B1 C32 C37 -37.2(2)
C31 B1 C32 C37 -168.88(17)
N2 B1 C32 C37 65.2(2)
N1 B1 C32 C33 144.79(17)
C31 B1 C32 C33 13.1(3)
N2 B1 C32 C33 -112.75(19)
C37 C32 C33 C34 0.3(3)
B1 C32 C33 C34 178.36(18)
C32 C33 C34 C35 -0.3(3)
C33 C34 C35 C36 -0.2(4)
C34 C35 C36 C37 0.7(4)
C35 C36 C37 C32 -0.8(4)
C33 C32 C37 C36 0.2(3)
B1 C32 C37 C36 -177.9(2)
C3 C4 N1 C5 0.5(2)
C38 C4 N1 C5 -179.28(19)
C3 C4 N1 B1 -175.8(2)
C38 C4 N1 B1 4.4(4)
C6 C5 N1 C4 177.16(16)
C2 C5 N1 C4 -1.0(2)
C6 C5 N1 B1 -5.4(2)
C2 C5 N1 B1 176.44(16)
C31 B1 N1 C4 69.2(3)
C32 B1 N1 C4 -65.3(3)
N2 B1 N1 C4 -178.4(2)
C31 B1 N1 C5 -107.00(17)
C32 B1 N1 C5 118.47(16)
N2 B1 N1 C5 5.37(18)
C5 C6 N2 N3 -178.97(16)
C5 C6 N2 B1 1.4(2)
N1 B1 N2 C6 -3.97(19)
C31 B1 N2 C6 110.13(17)
C32 B1 N2 C6 -119.59(17)
N1 B1 N2 N3 176.43(15)
C31 B1 N2 N3 -69.5(2)
C32 B1 N2 N3 60.8(2)
C8 C7 N3 N2 177.71(16)
C8 C7 N3 B2 -1.7(2)
C6 N2 N3 C7 -179.38(17)
B1 N2 N3 C7 0.2(3)
C6 N2 N3 B2 -0.1(3)
B1 N2 N3 B2 179.52(17)
N4 B2 N3 C7 4.60(19)
C25 B2 N3 C7 -109.25(17)
C19 B2 N3 C7 120.52(17)
N4 B2 N3 N2 -174.77(15)
C25 B2 N3 N2 71.4(2)
C19 B2 N3 N2 -58.8(2)
C11 C12 N4 C8 -0.6(2)
C13 C12 N4 C8 177.6(2)
C11 C12 N4 B2 175.2(2)
C13 C12 N4 B2 -6.7(4)
C7 C8 N4 C12 -176.82(17)
C9 C8 N4 C12 0.7(2)
C7 C8 N4 B2 6.1(2)
C9 C8 N4 B2 -176.33(16)
C25 B2 N4 C12 -70.0(3)
C19 B2 N4 C12 65.7(3)
N3 B2 N4 C12 178.2(2)
C25 B2 N4 C8 105.67(18)
C19 B2 N4 C8 -118.66(17)
N3 B2 N4 C8 -6.12(18)
